data_2214071
loop_
_publ_author_name
'Belkyal, Imane'
'El Azhari, Mohamed'
'N\"ather, Christian'
'Bensch, Wolfgang'
'Depmeier, Wulf'

_publ_section_title
;
 TlSrPS~4~, the first strontium quaternary thiophosphate
;
_journal_coeditor_code BR2039
_journal_issue 7
_journal_name_full 'Acta Crystallographica Section E'
_journal_page_first i166
_journal_page_last i166
_journal_paper_doi 10.1107/S1600536807025445
_journal_volume 63
_journal_year 2007
_chemical_formula_iupac 'Tl Sr P S4'
_chemical_formula_structural 'Tl Sr P S4'
_chemical_formula_sum 'P S4 Sr Tl'
_chemical_formula_weight 451.20
_chemical_name_systematic
;
Thallium strontium tetrathiophosphate
;
_space_group_IT_number 62
_symmetry_cell_setting orthorhombic
_symmetry_space_group_name_Hall '-P 2ac 2n'
_symmetry_space_group_name_H-M 'P n m a'
_atom_sites_solution_primary direct
_atom_sites_solution_secondary difmap
_cell_angle_alpha 90.00
_cell_angle_beta 90.00
_cell_angle_gamma 90.00
_cell_formula_units_Z 4
_cell_length_a 12.2985(8)
_cell_length_b 6.6003(6)
_cell_length_c 8.7957(6)
_cell_measurement_reflns_used 935
_cell_measurement_temperature 293(2)
_cell_measurement_theta_max 27.94
_cell_measurement_theta_min 2.85
_cell_volume 713.98(9)
_computing_cell_refinement IPDS
_computing_data_collection 'IPDS (Stoe & Cie, 1998)'
_computing_data_reduction IPDS
_computing_molecular_graphics
;
ORTEP-3 (Farrugia, 1997) and BS (Version 1.51; Ozawa & Kang,
2004)
;
_computing_publication_material SHELXL97
_computing_structure_refinement 'SHELXL97 (Sheldrick, 1997)'
_computing_structure_solution 'SHELXS97 (Sheldrick, 1997)'
_diffrn_ambient_temperature 293(2)
_diffrn_measured_fraction_theta_full 1.000
_diffrn_measured_fraction_theta_max 1.000
_diffrn_measurement_device_type 'Stoe IPDS'
_diffrn_measurement_method \f
_diffrn_radiation_monochromator graphite
_diffrn_radiation_source 'fine-focus sealed tube'
_diffrn_radiation_type 'Mo K\a'
_diffrn_radiation_wavelength 0.71073
_diffrn_reflns_av_R_equivalents 0.0989
_diffrn_reflns_av_sigmaI/netI 0.0425
_diffrn_reflns_limit_h_max 16
_diffrn_reflns_limit_h_min -15
_diffrn_reflns_limit_k_max 8
_diffrn_reflns_limit_k_min -8
_diffrn_reflns_limit_l_max 11
_diffrn_reflns_limit_l_min -11
_diffrn_reflns_number 6570
_diffrn_reflns_theta_full 27.94
_diffrn_reflns_theta_max 27.94
_diffrn_reflns_theta_min 2.85
_diffrn_standards_decay_% 0
_exptl_absorpt_coefficient_mu 31.283
_exptl_absorpt_correction_T_max 0.1110
_exptl_absorpt_correction_T_min 0.0175
_exptl_absorpt_correction_type numerical
_exptl_absorpt_process_details '(X-SHAPE; Stoe & Cie, 1998)'
_exptl_crystal_colour orange
_exptl_crystal_density_diffrn 4.198
_exptl_crystal_density_method 'not measured'
_exptl_crystal_description platelet
_exptl_crystal_F_000 792
_exptl_crystal_size_max 0.08
_exptl_crystal_size_mid 0.07
_exptl_crystal_size_min 0.06
_refine_diff_density_max 1.456
_refine_diff_density_min -2.295
_refine_ls_extinction_coef 0.0033(3)
_refine_ls_extinction_method 'SHELXL97 (Sheldrick, 1997)'
_refine_ls_goodness_of_fit_ref 1.025
_refine_ls_matrix_type full
_refine_ls_number_parameters 41
_refine_ls_number_reflns 935
_refine_ls_number_restraints 0
_refine_ls_restrained_S_all 1.025
_refine_ls_R_factor_all 0.0443
_refine_ls_R_factor_gt 0.0334
_refine_ls_shift/su_max 0.001
_refine_ls_shift/su_mean 0.000
_refine_ls_structure_factor_coef Fsqd
_refine_ls_weighting_details 'calc w = 1/[\s^2^(Fo^2^)+(0.0408P)^2^+3.1599P] where P=(Fo^2^+2Fc^2^)/3'
_refine_ls_weighting_scheme calc
_refine_ls_wR_factor_gt 0.0794
_refine_ls_wR_factor_ref 0.0838
_reflns_number_gt 780
_reflns_number_total 935
_reflns_threshold_expression I>2\s(I)
_cod_data_source_file br2039.cif
_cod_data_source_block I
_cod_database_code 2214071
_cod_database_fobs_code 2214071

loop_
_symmetry_equiv_pos_as_xyz
'x, y, z'
'-x+1/2, -y, z+1/2'
'-x, y+1/2, -z'
'x+1/2, -y+1/2, -z+1/2'
'-x, -y, -z'
'x-1/2, y, -z-1/2'
'x, -y-1/2, z'
'-x-1/2, y-1/2, z-1/2'

loop_
_atom_site_type_symbol
_atom_site_label
_atom_site_fract_x
_atom_site_fract_y
_atom_site_fract_z
_atom_site_U_iso_or_equiv
_atom_site_adp_type
_atom_site_calc_flag
_atom_site_refinement_flags
_atom_site_occupancy
Tl Tl1 0.39800(10) 0.7500 0.62570(10) 0.0310(10) Uani d S 1
Sr Sr1 0.63950(10) 0.2500 0.89230(10) 0.0160(10) Uani d S 1
P P1 0.3468(2) 0.2500 0.8764(2) 0.0120(10) Uani d S 1
S S1 0.4445(2) 0.2500 0.6903(3) 0.0200(10) Uani d S 1
S S2 0.4310(2) 0.2500 1.0761(2) 0.0180(10) Uani d S 1
S S3 0.24720(10) 0.0025(2) 0.8659(2) 0.0180(10) Uani d . 1

loop_
_atom_site_aniso_label
_atom_site_aniso_U_11
_atom_site_aniso_U_22
_atom_site_aniso_U_33
_atom_site_aniso_U_12
_atom_site_aniso_U_13
_atom_site_aniso_U_23
Tl(1) 0.0350(10) 0.0360(10) 0.0220(10) 0.000 -0.0030(10) 0.000
Sr(1) 0.0150(10) 0.0210(10) 0.0130(10) 0.000 0.0010(10) 0.000
P(1) 0.0150(10) 0.0080(10) 0.0130(10) 0.000 -0.0010(10) 0.000
S(1) 0.0210(10) 0.0260(10) 0.0130(10) 0.000 0.0020(10) 0.000
S(2) 0.0160(10) 0.0270(10) 0.0110(10) 0.000 -0.0020(10) 0.000
S(3) 0.0200(10) 0.0100(10) 0.0250(10) -0.0040(10) -0.0070(10) 0.0020(10)

loop_
_atom_type_symbol
_atom_type_description
_atom_type_scat_dispersion_real
_atom_type_scat_dispersion_imag
_atom_type_scat_source
Tl Tl -2.8358 9.6688
; International Tables for Crystallography (2004).
Vol. C, Tables 4.2.6.8 and 6.1.1.4
;
Sr Sr -1.5307 3.2498
; International Tables for Crystallography (2004).
Vol. C, Tables 4.2.6.8 and 6.1.1.4
;
P P 0.1023 0.0942
; International Tables for Crystallography (2004).
Vol. C, Tables 4.2.6.8 and 6.1.1.4
;
S S 0.1246 0.1234
; International Tables for Crystallography (2004).
Vol. C, Tables 4.2.6.8 and 6.1.1.4
;

loop_
_geom_angle_atom_site_label_1
_geom_angle_atom_site_label_2
_geom_angle_atom_site_label_3
_geom_angle_site_symmetry_1
_geom_angle_site_symmetry_3
_geom_angle
S1 Sr1 S2 . . 68.77(6)
S1 Sr1 S3 . 3_657 141.70(4)
S2 Sr1 S3 . 3_657 90.84(5)
S1 Sr1 S3 . 5_657 141.70(4)
S2 Sr1 S3 . 5_657 90.84(5)
S3 Sr1 S3 3_657 5_657 66.47(6)
S1 Sr1 S3 . 6_657 84.67(5)
S2 Sr1 S3 . 6_657 138.88(4)
S3 Sr1 S3 3_657 6_657 127.32(3)
S3 Sr1 S3 5_657 6_657 91.588(16)
S1 Sr1 S3 . 4_556 84.67(5)
S2 Sr1 S3 . 4_556 138.88(4)
S3 Sr1 S3 3_657 4_556 91.588(16)
S3 Sr1 S3 5_657 4_556 127.32(3)
S3 Sr1 S3 6_657 4_556 63.71(6)
S1 Sr1 S2 . 5_657 81.08(4)
S2 Sr1 S2 . 5_657 75.08(4)
S3 Sr1 S2 3_657 5_657 125.99(5)
S3 Sr1 S2 5_657 5_657 62.02(5)
S3 Sr1 S2 6_657 5_657 70.08(5)
S3 Sr1 S2 4_556 5_657 132.59(5)
S1 Sr1 S2 . 5_667 81.08(4)
S2 Sr1 S2 . 5_667 75.08(4)
S3 Sr1 S2 3_657 5_667 62.02(5)
S3 Sr1 S2 5_657 5_667 125.99(5)
S3 Sr1 S2 6_657 5_667 132.59(5)
S3 Sr1 S2 4_556 5_667 70.08(5)
S2 Sr1 S2 5_657 5_667 149.15(8)
S1 Sr1 P1 . 6_657 100.63(6)
S2 Sr1 P1 . 6_657 169.40(6)
S3 Sr1 P1 3_657 6_657 98.01(5)
S3 Sr1 P1 5_657 6_657 98.01(5)
S3 Sr1 P1 6_657 6_657 35.64(3)
S3 Sr1 P1 4_556 6_657 35.64(3)
S2 Sr1 P1 5_657 6_657 103.94(4)
S2 Sr1 P1 5_667 6_657 103.94(4)
S1 Sr1 P1 . . 34.31(6)
S2 Sr1 P1 . . 34.46(5)
S3 Sr1 P1 3_657 . 119.03(5)
S3 Sr1 P1 5_657 . 119.03(5)
S3 Sr1 P1 6_657 . 113.53(5)
S3 Sr1 P1 4_556 . 113.53(5)
S2 Sr1 P1 5_657 . 75.53(4)
S2 Sr1 P1 5_667 . 75.53(4)
P1 Sr1 P1 6_657 . 134.94(4)
S1 Sr1 Tl1 . 5_667 120.33(5)
S2 Sr1 Tl1 . 5_667 51.57(4)
S3 Sr1 Tl1 3_657 5_667 49.76(4)
S3 Sr1 Tl1 5_657 5_667 49.76(4)
S3 Sr1 Tl1 6_657 5_667 140.86(4)
S3 Sr1 Tl1 4_556 5_667 140.86(4)
S2 Sr1 Tl1 5_657 5_667 83.79(4)
S2 Sr1 Tl1 5_667 5_667 83.79(4)
P1 Sr1 Tl1 6_657 5_667 139.03(4)
P1 Sr1 Tl1 . 5_667 86.02(4)
S1 P1 S2 . . 113.15(14)
S1 P1 S3 . . 108.56(10)
S2 P1 S3 . . 110.09(9)
S1 P1 S3 . 7_565 108.56(10)
S2 P1 S3 . 7_565 110.09(9)
S3 P1 S3 . 7_565 106.13(13)
S1 P1 Sr1 . 6_557 83.47(10)
S2 P1 Sr1 . 6_557 163.37(12)
S3 P1 Sr1 . 6_557 61.95(7)
S3 P1 Sr1 7_565 6_557 61.95(7)
S1 P1 Sr1 . . 55.92(9)
S2 P1 Sr1 . . 57.23(9)
S3 P1 Sr1 . . 126.91(7)
S3 P1 Sr1 7_565 . 126.90(7)
Sr1 P1 Sr1 6_557 . 139.40(6)
P1 S1 Sr1 . . 89.77(10)
P1 S2 Sr1 . . 88.31(10)
P1 S2 Sr1 . 5_657 86.63(5)
Sr1 S2 Sr1 . 5_657 104.92(4)
P1 S2 Sr1 . 5_667 86.63(5)
Sr1 S2 Sr1 . 5_667 104.92(4)
Sr1 S2 Sr1 5_657 5_667 149.15(8)
P1 S3 Sr1 . 5_657 97.57(8)
P1 S3 Sr1 . 6_557 82.41(7)
Sr1 S3 Sr1 5_657 6_557 177.14(7)

loop_
_geom_bond_atom_site_label_1
_geom_bond_atom_site_label_2
_geom_bond_site_symmetry_2
_geom_bond_distance
Tl1 Sr1 5_667 4.2645(9)
Sr1 S1 . 2.984(3)
Sr1 S2 . 3.031(2)
Sr1 S3 3_657 3.0406(18)
Sr1 S3 5_657 3.0406(18)
Sr1 S3 6_657 3.0951(18)
Sr1 S3 4_556 3.0951(18)
Sr1 S2 5_657 3.4234(7)
Sr1 S2 5_667 3.4234(7)
Sr1 P1 6_657 3.476(2)
Sr1 P1 . 3.603(2)
Sr1 Tl1 5_667 4.2645(9)
P1 S1 . 2.031(3)
P1 S2 . 2.039(3)
P1 S3 . 2.044(2)
P1 S3 7_565 2.044(2)
P1 Sr1 6_557 3.476(2)
S2 Sr1 5_657 3.4234(7)
S2 Sr1 5_667 3.4234(7)
S3 Sr1 5_657 3.0406(18)
S3 Sr1 6_557 3.0951(18)
